data_7718397
loop_
_publ_author_name
'Senevirathne, Priyangika P.'
'He, Hongshan'
'Semeniuc, Radu'
'Wheeler, Kraig'

_publ_section_title
;
 Dual emissive ytterbium(III) complexes with &#x3c0;-conjugated
 BODIPY-bipyridine ligands.
;
_journal_issue 16
_journal_name_full 'Dalton transactions (Cambridge, England : 2003)'
_journal_page_first 6419
_journal_page_last 6431
_journal_paper_doi 10.1039/d5dt00354g
_journal_volume 54
_journal_year 2025
_chemical_formula_sum 'C48 H31 B Cl2 F20 I N4 O6 Yb'
_chemical_formula_weight 1521.42
_space_group_crystal_system monoclinic
_space_group_IT_number 14
_space_group_name_Hall '-P 2ybc'
_space_group_name_H-M_alt 'P 1 21/c 1'
_atom_sites_solution_hydrogens geom
_audit_creation_method SHELXL-2014/7
_audit_update_record
;
2025-02-12 deposited with the CCDC.	2025-03-20 downloaded from the CCDC.
;
_cell_angle_alpha 90
_cell_angle_beta 91.456(2)
_cell_angle_gamma 90
_cell_formula_units_Z 4
_cell_length_a 12.6619(5)
_cell_length_b 18.7236(8)
_cell_length_c 22.661(1)
_cell_measurement_reflns_used 9968
_cell_measurement_temperature 100(2)
_cell_measurement_theta_max 67.79
_cell_measurement_theta_min 3.49
_cell_volume 5370.7(4)
_computing_cell_refinement APEX2
_computing_data_collection 'APEX2 (Bruker, 2013)'
_computing_data_reduction
;
SADABS (Bruker, 2013) and XPREP (Bruker, 2013)
;
_computing_molecular_graphics 'XSEED (Barbour, 2001)'
_computing_publication_material 'XSEED (Barbour, 2001)'
_computing_structure_refinement 'SHELXL-2014/7 (Sheldrick, 2014)'
_computing_structure_solution 'SHELXS-2014/7 (Sheldrick, 2014)'
_diffrn_ambient_temperature 100(2)
_diffrn_detector_area_resol_mean 8.33
_diffrn_measured_fraction_theta_full 1.000
_diffrn_measured_fraction_theta_max 0.999
_diffrn_measurement_device_type 'Bruker APEXII CCD'
_diffrn_measurement_method 'phi and omega scans'
_diffrn_radiation_type CuK\a
_diffrn_radiation_wavelength 1.54178
_diffrn_reflns_av_R_equivalents 0.1504
_diffrn_reflns_av_unetI/netI 0.0824
_diffrn_reflns_Laue_measured_fraction_full 1.000
_diffrn_reflns_Laue_measured_fraction_max 0.999
_diffrn_reflns_limit_h_max 14
_diffrn_reflns_limit_h_min -15
_diffrn_reflns_limit_k_max 22
_diffrn_reflns_limit_k_min -22
_diffrn_reflns_limit_l_max 27
_diffrn_reflns_limit_l_min -27
_diffrn_reflns_number 81326
_diffrn_reflns_point_group_measured_fraction_full 1.000
_diffrn_reflns_point_group_measured_fraction_max 0.999
_diffrn_reflns_theta_full 67.679
_diffrn_reflns_theta_max 68.242
_diffrn_reflns_theta_min 3.062
_diffrn_source 'fine-focus sealed tube'
_exptl_absorpt_coefficient_mu 9.759
_exptl_absorpt_correction_T_max 0.753
_exptl_absorpt_correction_T_min 0.482
_exptl_absorpt_correction_type multi-scan
_exptl_crystal_colour red
_exptl_crystal_density_diffrn 1.882
_exptl_crystal_description 'transparent needle'
_exptl_crystal_F_000 2948
_exptl_crystal_size_max 0.290
_exptl_crystal_size_mid 0.042
_exptl_crystal_size_min 0.042
_refine_diff_density_max 0.917
_refine_diff_density_min -0.775
_refine_diff_density_rms 0.116
_refine_ls_extinction_method none
_refine_ls_goodness_of_fit_ref 1.022
_refine_ls_hydrogen_treatment constr
_refine_ls_matrix_type full
_refine_ls_number_parameters 843
_refine_ls_number_reflns 9827
_refine_ls_number_restraints 528
_refine_ls_restrained_S_all 1.012
_refine_ls_R_factor_all 0.0790
_refine_ls_R_factor_gt 0.0475
_refine_ls_shift/su_max 1.268
_refine_ls_shift/su_mean 0.020
_refine_ls_structure_factor_coef Fsqd
_refine_ls_weighting_details 'w=1/[\s^2^(Fo^2^)+(0.0326P)^2^+10.1489P] where P=(Fo^2^+2Fc^2^)/3'
_refine_ls_weighting_scheme calc
_refine_ls_wR_factor_gt 0.1022
_refine_ls_wR_factor_ref 0.1158
_reflns_Friedel_coverage 0.000
_reflns_number_gt 6952
_reflns_number_total 9827
_reflns_threshold_expression 'I > 2\s(I)'
_cod_data_source_file d5dt00354g2.cif
_cod_data_source_block 16hhe07
_cod_depositor_comments 'Adding full bibliography for 7718397.cif.'
_cod_original_sg_symbol_H-M 'P 21/c'
_cod_database_code 7718397
_shelx_shelxl_version_number 2014/7
_shelx_space_group_comment
;
The symmetry employed for this shelxl refinement is uniquely defined
by the following loop, which should always be used as a source of
symmetry information in preference to the above space-group names.
They are only intended as comments.
;
_shelx_estimated_absorpt_t_min 0.164
_shelx_estimated_absorpt_t_max 0.685

loop_
_space_group_symop_operation_xyz
'x, y, z'
'-x, y+1/2, -z+1/2'
'-x, -y, -z'
'x, -y-1/2, z-1/2'

loop_
_atom_site_label
_atom_site_type_symbol
_atom_site_fract_x
_atom_site_fract_y
_atom_site_fract_z
_atom_site_U_iso_or_equiv
_atom_site_adp_type
_atom_site_occupancy
_atom_site_site_symmetry_order
_atom_site_calc_flag
_atom_site_refinement_flags_posn
_atom_site_refinement_flags_adp
_atom_site_refinement_flags_occupancy
_atom_site_disorder_assembly
_atom_site_disorder_group
Yb1 Yb 0.69917(2) 0.58886(2) 0.20112(2) 0.02896(10) Uani 1 1 d . . . . .
I1 I -0.24603(4) 0.63738(3) 0.67051(2) 0.04838(14) Uani 1 1 d . . . . .
Cl1 Cl 0.48755(16) 0.35171(12) 0.24892(10) 0.0667(6) Uani 1 1 d . . . . .
Cl2 Cl 0.68252(19) 0.27839(13) 0.22019(12) 0.0856(8) Uani 1 1 d . . . . .
F1 F 0.0394(3) 0.43719(17) 0.54431(15) 0.0350(8) Uani 1 1 d . U . . .
F2 F 0.1487(3) 0.46119(17) 0.62248(14) 0.0348(8) Uani 1 1 d . U . . .
F3 F 0.6980(16) 0.8131(8) 0.3529(9) 0.055(3) Uani 0.5 1 d D U P A 1
F4 F 0.7672(17) 0.7314(8) 0.4117(7) 0.061(3) Uani 0.5 1 d D U P A 1
F5 F 0.6195(9) 0.7085(6) 0.3834(6) 0.047(2) Uani 0.5 1 d D U P A 1
F6 F 1.069(2) 0.7186(8) 0.2946(9) 0.039(3) Uani 0.5 1 d D U P B 1
F7 F 1.0338(17) 0.7355(10) 0.2065(9) 0.044(2) Uani 0.5 1 d D U P B 1
F8 F 1.065(2) 0.6189(9) 0.2381(11) 0.044(2) Uani 0.5 1 d D U P B 1
F9 F 0.347(6) 0.600(4) 0.2730(13) 0.076(3) Uani 0.3333 1 d D U P C 1
F10 F 0.300(2) 0.6434(10) 0.1983(8) 0.061(3) Uani 0.3333 1 d D U P C 1
F11 F 0.2522(11) 0.5450(10) 0.1878(8) 0.076(3) Uani 0.3333 1 d D U P C 1
F12 F 0.5817(17) 0.3587(12) 0.1054(14) 0.094(5) Uani 0.5 1 d D U P D 1
F13 F 0.594(2) 0.437(2) 0.0374(11) 0.081(5) Uani 0.5 1 d D U P D 1
F14 F 0.4384(13) 0.4036(9) 0.0647(9) 0.080(5) Uani 0.5 1 d D U P D 1
F15 F 0.528(3) 0.7485(13) 0.0122(8) 0.072(4) Uani 0.25 1 d D U P E 1
F16 F 0.4277(15) 0.7105(15) 0.0892(12) 0.055(3) Uani 0.25 1 d D U P E 1
F17 F 0.547(2) 0.8027(9) 0.0906(12) 0.053(3) Uani 0.25 1 d D U P E 1
F18 F 0.9151(17) 0.5661(13) 0.0284(18) 0.071(4) Uani 0.3333 1 d D U P F 1
F19 F 0.776(3) 0.5235(9) -0.0120(10) 0.068(3) Uani 0.3333 1 d D U P F 1
F20 F 0.8228(13) 0.6334(9) -0.0313(7) 0.041(3) Uani 0.3333 1 d D U P F 1
F3A F 0.6007(9) 0.7269(7) 0.3705(6) 0.055(3) Uani 0.5 1 d D U P A 2
F4A F 0.689(2) 0.8087(7) 0.3457(9) 0.061(3) Uani 0.5 1 d D U P A 2
F5A F 0.7661(13) 0.7468(7) 0.4107(6) 0.047(2) Uani 0.5 1 d D U P A 2
F9A F 0.326(2) 0.585(2) 0.2729(8) 0.076(3) Uani 0.3333 1 d D U P C 2
F10A F 0.2838(15) 0.6198(9) 0.1785(8) 0.061(3) Uani 0.3333 1 d D U P C 2
F11A F 0.2756(14) 0.5165(9) 0.2221(13) 0.076(3) Uani 0.3333 1 d D U P C 2
F12A F 0.6150(17) 0.3695(12) 0.0945(14) 0.094(5) Uani 0.5 1 d D U P D 2
F13A F 0.562(2) 0.448(2) 0.0326(11) 0.081(5) Uani 0.5 1 d D U P D 2
F14A F 0.4539(13) 0.3779(9) 0.0830(9) 0.080(5) Uani 0.5 1 d D U P D 2
F15A F 0.539(2) 0.7960(13) 0.0482(15) 0.072(4) Uani 0.25 1 d D U P E 2
F16A F 0.4453(17) 0.7027(12) 0.0385(13) 0.055(3) Uani 0.25 1 d D U P E 2
F17A F 0.4563(18) 0.7577(13) 0.1214(8) 0.053(3) Uani 0.25 1 d D U P E 2
F18A F 0.8980(15) 0.5392(8) 0.0241(9) 0.071(4) Uani 0.3333 1 d D U P F 2
F19A F 0.7628(19) 0.5407(9) -0.0280(8) 0.068(3) Uani 0.3333 1 d D U P F 2
F20A F 0.8696(12) 0.6349(9) -0.0200(7) 0.041(3) Uani 0.3333 1 d D U P F 2
F9B F 0.3193(18) 0.6436(10) 0.1843(11) 0.076(3) Uani 0.3333 1 d D U P C 3
F10B F 0.2561(12) 0.5293(9) 0.2189(11) 0.061(3) Uani 0.3333 1 d D U P C 3
F11B F 0.342(6) 0.600(3) 0.2729(13) 0.076(3) Uani 0.3333 1 d D U P C 3
F15B F 0.534(3) 0.7707(14) 0.0198(10) 0.072(4) Uani 0.25 1 d D U P E 4
F16B F 0.4314(14) 0.6990(12) 0.0663(14) 0.055(3) Uani 0.25 1 d D U P E 4
F17B F 0.511(2) 0.7905(11) 0.1122(9) 0.053(3) Uani 0.25 1 d D U P E 4
F18B F 0.795(2) 0.5171(8) 0.0008(9) 0.071(4) Uani 0.3333 1 d D U P F 3
F19B F 0.7853(15) 0.6148(9) -0.0415(6) 0.068(3) Uani 0.3333 1 d D U P F 3
F20B F 0.9149(12) 0.5874(12) 0.0254(13) 0.071(7) Uani 0.3333 1 d D U P F 3
F15C F 0.545(3) 0.8037(11) 0.0744(13) 0.072(4) Uani 0.25 1 d D U P E 3
F16C F 0.479(2) 0.7262(15) 0.0163(8) 0.055(3) Uani 0.25 1 d D U P E 3
F17C F 0.4311(16) 0.7307(13) 0.1097(12) 0.053(3) Uani 0.25 1 d D U P E 3
O1 O 0.6840(3) 0.6697(2) 0.27786(19) 0.0354(10) Uani 1 1 d . . . . .
O2 O 0.8601(3) 0.6430(2) 0.21380(18) 0.0335(10) Uani 1 1 d . . . . .
O3 O 0.5192(3) 0.5885(2) 0.21618(19) 0.0376(10) Uani 1 1 d . . . . .
O4 O 0.6296(3) 0.4979(2) 0.14602(19) 0.0379(10) Uani 1 1 d . . . . .
O5 O 0.6199(4) 0.6778(2) 0.1456(2) 0.0427(11) Uani 1 1 d . . . . .
O6 O 0.7788(3) 0.5892(2) 0.11094(18) 0.0369(10) Uani 1 1 d . . . . .
N1 N 0.0257(4) 0.5536(3) 0.5901(2) 0.0304(11) Uani 1 1 d . . . . .
N2 N 0.1818(4) 0.5217(2) 0.5301(2) 0.0288(11) Uani 1 1 d . . . . .
N3 N 0.6749(4) 0.5117(3) 0.2880(2) 0.0296(11) Uani 1 1 d . . . . .
N4 N 0.8329(4) 0.4935(3) 0.2141(2) 0.0291(11) Uani 1 1 d . . . . .
C1 C 0.1134(5) 0.6427(3) 0.5305(3) 0.0301(13) Uani 1 1 d . . . . .
C2 C 0.0340(5) 0.6240(3) 0.5696(3) 0.0292(13) Uani 1 1 d . . . . .
C3 C -0.0536(5) 0.6639(3) 0.5912(3) 0.0325(14) Uani 1 1 d . . . . .
C4 C -0.1087(5) 0.6158(4) 0.6247(3) 0.0383(15) Uani 1 1 d . . . . .
C5 C -0.0598(5) 0.5480(3) 0.6232(3) 0.0357(15) Uani 1 1 d . . . . .
C6 C 0.0793(5) 0.7317(3) 0.4511(3) 0.0409(16) Uani 1 1 d . . . . .
H6 H 0.0438 0.6955 0.4289 0.049 Uiso 1 1 calc R U . . .
C7 C 0.3190(5) 0.5311(3) 0.4701(3) 0.0338(14) Uani 1 1 d . . . . .
C8 C 0.2733(5) 0.5999(3) 0.4730(3) 0.0341(14) Uani 1 1 d . . . . .
C9 C 0.1820(6) 0.8379(4) 0.5149(3) 0.0488(18) Uani 1 1 d . . . . .
H9 H 0.2166 0.8745 0.5371 0.059 Uiso 1 1 calc R U . . .
C10 C 0.0908(6) 0.7994(4) 0.4274(3) 0.0509(19) Uani 1 1 d . . . . .
H10 H 0.0626 0.8092 0.3890 0.061 Uiso 1 1 calc R U . . .
C11 C -0.0936(5) 0.4806(3) 0.6517(3) 0.0426(17) Uani 1 1 d . . . . .
H11A H -0.1402 0.4540 0.6244 0.064 Uiso 1 1 calc R U . . .
H11B H -0.1315 0.4917 0.6877 0.064 Uiso 1 1 calc R U . . .
H11C H -0.0313 0.4515 0.6618 0.064 Uiso 1 1 calc R U . . .
C12 C 0.1424(6) 0.8526(4) 0.4585(4) 0.053(2) Uani 1 1 d . . . . .
H12 H 0.1508 0.8987 0.4417 0.064 Uiso 1 1 calc R U . . .
C13 C 0.3140(6) 0.6633(4) 0.4405(3) 0.0462(18) Uani 1 1 d . . . . .
H13A H 0.2680 0.6729 0.4059 0.069 Uiso 1 1 calc R U . . .
H13B H 0.3859 0.6536 0.4276 0.069 Uiso 1 1 calc R U . . .
H13C H 0.3147 0.7050 0.4666 0.069 Uiso 1 1 calc R U . . .
C14 C 0.1717(5) 0.7706(3) 0.5392(3) 0.0410(16) Uani 1 1 d . . . . .
H14 H 0.2000 0.7609 0.5776 0.049 Uiso 1 1 calc R U . . .
C15 C 0.4825(5) 0.4962(3) 0.4082(3) 0.0381(16) Uani 1 1 d . . . . .
C16 C 0.5957(5) 0.5239(3) 0.3254(3) 0.0316(14) Uani 1 1 d . . . . .
H16 H 0.5550 0.5661 0.3199 0.038 Uiso 1 1 calc R U . . .
C17 C 0.5698(5) 0.4790(3) 0.3712(3) 0.0336(15) Uani 1 1 d . . . . .
C18 C 0.6299(5) 0.4171(3) 0.3784(3) 0.0390(15) Uani 1 1 d . . . . .
H18 H 0.6150 0.3844 0.4091 0.047 Uiso 1 1 calc R U . . .
C19 C 0.7110(5) 0.4037(3) 0.3406(3) 0.0369(15) Uani 1 1 d . . . . .
H19 H 0.7515 0.3612 0.3446 0.044 Uiso 1 1 calc R U . . .
C20 C 0.7336(5) 0.4527(3) 0.2963(3) 0.0291(13) Uani 1 1 d . . . . .
C21 C 0.8241(5) 0.4445(3) 0.2577(3) 0.0320(14) Uani 1 1 d . . . . .
C22 C 0.9016(5) 0.3929(4) 0.2664(3) 0.0418(16) Uani 1 1 d . . . . .
H22 H 0.8956 0.3593 0.2976 0.050 Uiso 1 1 calc R U . . .
C23 C 0.9862(5) 0.3900(4) 0.2307(3) 0.0419(17) Uani 1 1 d . . . . .
H23 H 1.0384 0.3541 0.2366 0.050 Uiso 1 1 calc R U . . .
C24 C 0.9964(5) 0.4394(4) 0.1857(3) 0.0419(17) Uani 1 1 d . . . . .
C25 C 0.9175(5) 0.4901(4) 0.1797(3) 0.0382(15) Uani 1 1 d . . . . .
H25 H 0.9235 0.5247 0.1493 0.046 Uiso 1 1 calc R U . . .
C26 C 1.0878(6) 0.4394(4) 0.1451(4) 0.057(2) Uani 1 1 d . . . . .
H26A H 1.0721 0.4080 0.1114 0.086 Uiso 1 1 calc R U . . .
H26B H 1.1512 0.4222 0.1664 0.086 Uiso 1 1 calc R U . . .
H26C H 1.1001 0.4881 0.1308 0.086 Uiso 1 1 calc R U . . .
C27 C 0.7042(5) 0.7421(3) 0.3628(3) 0.0466(18) Uani 1 1 d D . . . .
C28 C 0.7499(5) 0.7012(3) 0.3108(3) 0.0351(15) Uani 1 1 d . . . . .
C29 C 0.8587(5) 0.7053(3) 0.3046(3) 0.0374(15) Uani 1 1 d . . . . .
H29 H 0.9013 0.7286 0.3339 0.045 Uiso 1 1 calc R U . . .
C30 C 0.9051(5) 0.6755(3) 0.2555(3) 0.0327(14) Uani 1 1 d . . . . .
C31 C 1.0250(5) 0.6840(3) 0.2478(3) 0.0400(16) Uani 1 1 d D . . . .
C32 C 0.3332(6) 0.5788(4) 0.2162(4) 0.068(3) Uani 1 1 d D . . . .
C33 C 0.4426(5) 0.5553(4) 0.1936(3) 0.0478(18) Uani 1 1 d . . . . .
C34 C 0.4438(6) 0.5014(4) 0.1513(4) 0.060(2) Uani 1 1 d . . . . .
H34 H 0.3793 0.4814 0.1366 0.072 Uiso 1 1 calc R U . . .
C35 C 0.5394(6) 0.4770(4) 0.1308(3) 0.0460(18) Uani 1 1 d . . . . .
C36 C 0.5390(6) 0.4187(4) 0.0845(4) 0.062(2) Uani 1 1 d D . . . .
C37 C 0.5175(6) 0.7363(4) 0.0730(3) 0.060(2) Uani 1 1 d D . . . .
C38 C 0.6087(6) 0.6869(4) 0.0912(3) 0.0470(18) Uani 1 1 d . . . . .
C39 C 0.6683(7) 0.6580(4) 0.0475(3) 0.052(2) Uani 1 1 d . . . . .
H39 H 0.6527 0.6696 0.0075 0.063 Uiso 1 1 calc R U . . .
C40 C 0.7513(6) 0.6117(4) 0.0613(3) 0.0443(17) Uani 1 1 d . . . . .
C41 C 0.8152(6) 0.5843(3) 0.0108(3) 0.051(2) Uani 1 1 d D . . . .
C42 C 0.5525(7) 0.2699(5) 0.2429(6) 0.098(4) Uani 1 1 d . . . . .
H42A H 0.5525 0.2455 0.2817 0.118 Uiso 1 1 calc R U . . .
H42B H 0.5129 0.2394 0.2143 0.118 Uiso 1 1 calc R U . . .
C43 C 0.2601(5) 0.4847(3) 0.5055(3) 0.0322(14) Uani 1 1 d . . . . .
C44 C 0.1869(5) 0.5927(3) 0.5114(3) 0.0302(13) Uani 1 1 d . . . . .
C45 C -0.0824(6) 0.7399(3) 0.5794(3) 0.0434(17) Uani 1 1 d . . . . .
H45A H -0.1467 0.7519 0.6005 0.065 Uiso 1 1 calc R U . . .
H45B H -0.0950 0.7467 0.5369 0.065 Uiso 1 1 calc R U . . .
H45C H -0.0246 0.7710 0.5930 0.065 Uiso 1 1 calc R U . . .
C46 C 0.2793(5) 0.4071(3) 0.5159(3) 0.0379(15) Uani 1 1 d . . . . .
H46A H 0.3024 0.3996 0.5571 0.057 Uiso 1 1 calc R U . . .
H46B H 0.3342 0.3902 0.4896 0.057 Uiso 1 1 calc R U . . .
H46C H 0.2139 0.3804 0.5080 0.057 Uiso 1 1 calc R U . . .
C47 C 0.1195(5) 0.7168(3) 0.5071(3) 0.0335(14) Uani 1 1 d . . . . .
C48 C 0.4085(5) 0.5121(3) 0.4371(3) 0.0365(15) Uani 1 1 d . . . . .
B1 B 0.0984(6) 0.4899(4) 0.5727(3) 0.0309(16) Uani 1 1 d . . . . .
F6A F 1.082(2) 0.6970(8) 0.2974(9) 0.039(3) Uani 0.5 1 d D U P B 2
F8A F 1.071(2) 0.6251(9) 0.2269(11) 0.044(2) Uani 0.5 1 d D U P B 2
F7A F 1.0522(12) 0.7261(8) 0.2028(7) 0.037(3) Uani 0.5 1 d D U P B 2

loop_
_atom_site_aniso_label
_atom_site_aniso_U_11
_atom_site_aniso_U_22
_atom_site_aniso_U_33
_atom_site_aniso_U_23
_atom_site_aniso_U_13
_atom_site_aniso_U_12
Yb1 0.02345(18) 0.03381(16) 0.02987(18) -0.00154(14) 0.00563(12) -0.00128(14)
I1 0.0384(3) 0.0572(3) 0.0501(3) -0.0047(2) 0.0124(2) 0.0042(2)
Cl1 0.0528(13) 0.0798(14) 0.0674(13) -0.0110(11) 0.0024(10) 0.0025(11)
Cl2 0.0621(15) 0.0778(15) 0.118(2) -0.0335(14) 0.0305(13) -0.0057(12)
F1 0.037(2) 0.0309(17) 0.037(2) -0.0038(15) 0.0077(16) -0.0068(15)
F2 0.038(2) 0.0331(17) 0.0330(19) 0.0074(15) 0.0025(15) -0.0033(16)
F3 0.051(5) 0.057(5) 0.058(7) -0.020(4) 0.024(4) -0.008(4)
F4 0.105(7) 0.037(5) 0.039(5) -0.001(4) -0.006(4) 0.019(5)
F5 0.053(4) 0.049(5) 0.038(5) -0.008(4) 0.012(3) -0.004(4)
F6 0.024(5) 0.036(8) 0.056(3) 0.005(6) -0.008(2) 0.003(6)
F7 0.029(3) 0.045(3) 0.059(6) 0.014(3) 0.014(4) 0.001(3)
F8 0.029(3) 0.045(3) 0.059(6) 0.014(3) 0.014(4) 0.001(3)
F9 0.040(5) 0.091(6) 0.098(4) -0.021(3) 0.027(3) -0.003(4)
F10 0.029(5) 0.084(7) 0.072(7) 0.013(5) 0.017(5) 0.017(5)
F11 0.040(5) 0.091(6) 0.098(4) -0.021(3) 0.027(3) -0.003(4)
F12 0.109(11) 0.066(6) 0.107(9) -0.036(5) 0.016(9) -0.001(8)
F13 0.102(13) 0.087(9) 0.055(4) -0.022(4) 0.011(7) -0.007(10)
F14 0.066(5) 0.089(10) 0.085(10) -0.035(7) 0.010(5) -0.036(6)
F15 0.082(5) 0.050(7) 0.082(8) 0.023(6) -0.013(6) 0.007(5)
F16 0.045(5) 0.067(5) 0.053(8) 0.004(6) -0.007(6) 0.005(4)
F17 0.046(6) 0.042(6) 0.070(6) 0.008(5) 0.007(5) 0.014(5)
F18 0.100(7) 0.052(7) 0.062(6) -0.025(6) 0.030(5) 0.001(6)
F19 0.092(6) 0.060(6) 0.051(7) -0.002(5) 0.000(5) 0.006(5)
F20 0.047(9) 0.043(4) 0.033(6) -0.016(4) 0.009(6) -0.034(7)
F3A 0.051(5) 0.057(5) 0.058(7) -0.020(4) 0.024(4) -0.008(4)
F4A 0.105(7) 0.037(5) 0.039(5) -0.001(4) -0.006(4) 0.019(5)
F5A 0.053(4) 0.049(5) 0.038(5) -0.008(4) 0.012(3) -0.004(4)
F9A 0.040(5) 0.091(6) 0.098(4) -0.021(3) 0.027(3) -0.003(4)
F10A 0.029(5) 0.084(7) 0.072(7) 0.013(5) 0.017(5) 0.017(5)
F11A 0.040(5) 0.091(6) 0.098(4) -0.021(3) 0.027(3) -0.003(4)
F12A 0.109(11) 0.066(6) 0.107(9) -0.036(5) 0.016(9) -0.001(8)
F13A 0.102(13) 0.087(9) 0.055(4) -0.022(4) 0.011(7) -0.007(10)
F14A 0.066(5) 0.089(10) 0.085(10) -0.035(7) 0.010(5) -0.036(6)
F15A 0.082(5) 0.050(7) 0.082(8) 0.023(6) -0.013(6) 0.007(5)
F16A 0.045(5) 0.067(5) 0.053(8) 0.004(6) -0.007(6) 0.005(4)
F17A 0.046(6) 0.042(6) 0.070(6) 0.008(5) 0.007(5) 0.014(5)
F18A 0.100(7) 0.052(7) 0.062(6) -0.025(6) 0.030(5) 0.001(6)
F19A 0.092(6) 0.060(6) 0.051(7) -0.002(5) 0.000(5) 0.006(5)
F20A 0.047(9) 0.043(4) 0.033(6) -0.016(4) 0.009(6) -0.034(7)
F9B 0.040(5) 0.091(6) 0.098(4) -0.021(3) 0.027(3) -0.003(4)
F10B 0.029(5) 0.084(7) 0.072(7) 0.013(5) 0.017(5) 0.017(5)
F11B 0.040(5) 0.091(6) 0.098(4) -0.021(3) 0.027(3) -0.003(4)
F15B 0.082(5) 0.050(7) 0.082(8) 0.023(6) -0.013(6) 0.007(5)
F16B 0.045(5) 0.067(5) 0.053(8) 0.004(6) -0.007(6) 0.005(4)
F17B 0.046(6) 0.042(6) 0.070(6) 0.008(5) 0.007(5) 0.014(5)
F18B 0.100(7) 0.052(7) 0.062(6) -0.025(6) 0.030(5) 0.001(6)
F19B 0.092(6) 0.060(6) 0.051(7) -0.002(5) 0.000(5) 0.006(5)
F20B 0.038(8) 0.108(16) 0.069(11) -0.053(13) 0.025(7) -0.016(9)
F15C 0.082(5) 0.050(7) 0.082(8) 0.023(6) -0.013(6) 0.007(5)
F16C 0.045(5) 0.067(5) 0.053(8) 0.004(6) -0.007(6) 0.005(4)
F17C 0.046(6) 0.042(6) 0.070(6) 0.008(5) 0.007(5) 0.014(5)
O1 0.028(2) 0.039(2) 0.039(3) -0.006(2) 0.0106(19) -0.003(2)
O2 0.027(2) 0.038(2) 0.036(2) -0.0042(19) 0.0069(19) -0.0021(19)
O3 0.025(2) 0.042(2) 0.046(3) -0.004(2) 0.0038(19) -0.002(2)
O4 0.034(3) 0.040(2) 0.040(3) -0.007(2) -0.001(2) -0.001(2)
O5 0.045(3) 0.043(3) 0.041(3) 0.004(2) 0.002(2) 0.001(2)
O6 0.042(3) 0.045(2) 0.025(2) 0.004(2) 0.0100(19) -0.004(2)
N1 0.033(3) 0.031(3) 0.028(3) 0.001(2) 0.005(2) -0.005(2)
N2 0.030(3) 0.027(2) 0.029(3) 0.003(2) 0.006(2) 0.000(2)
N3 0.027(3) 0.034(3) 0.028(3) 0.001(2) 0.004(2) -0.002(2)
N4 0.023(3) 0.036(3) 0.029(3) -0.002(2) 0.003(2) 0.001(2)
C1 0.034(4) 0.031(3) 0.025(3) -0.003(2) -0.002(3) -0.007(3)
C2 0.030(3) 0.031(3) 0.026(3) 0.002(2) 0.003(3) 0.000(3)
C3 0.037(4) 0.029(3) 0.031(3) 0.003(3) -0.003(3) 0.003(3)
C4 0.037(4) 0.043(4) 0.035(4) -0.003(3) 0.003(3) -0.003(3)
C5 0.039(4) 0.039(4) 0.029(3) 0.001(3) 0.003(3) -0.010(3)
C6 0.049(4) 0.036(3) 0.038(4) 0.008(3) 0.001(3) -0.004(3)
C7 0.032(4) 0.042(4) 0.028(3) -0.001(3) 0.007(3) -0.004(3)
C8 0.031(4) 0.036(3) 0.035(4) 0.001(3) 0.003(3) -0.003(3)
C9 0.054(5) 0.039(4) 0.052(5) -0.001(3) -0.006(4) -0.012(3)
C10 0.066(5) 0.042(4) 0.044(4) 0.012(3) -0.008(4) -0.001(4)
C11 0.037(4) 0.047(4) 0.045(4) 0.004(3) 0.016(3) -0.006(3)
C12 0.063(5) 0.033(4) 0.063(5) 0.014(3) 0.002(4) 0.000(4)
C13 0.052(5) 0.042(4) 0.046(4) 0.005(3) 0.017(3) -0.012(3)
C14 0.045(4) 0.040(4) 0.038(4) 0.006(3) -0.005(3) -0.004(3)
C15 0.043(4) 0.043(4) 0.029(4) 0.002(3) 0.009(3) -0.011(3)
C16 0.032(4) 0.035(3) 0.028(3) -0.004(3) 0.010(3) -0.006(3)
C17 0.037(4) 0.040(4) 0.024(3) -0.002(3) 0.006(3) -0.012(3)
C18 0.049(4) 0.031(3) 0.037(4) 0.001(3) 0.006(3) -0.010(3)
C19 0.045(4) 0.029(3) 0.037(4) -0.004(3) 0.005(3) -0.001(3)
C20 0.032(3) 0.027(3) 0.028(3) -0.005(3) 0.003(3) 0.001(3)
C21 0.027(3) 0.035(3) 0.034(4) -0.009(3) 0.000(3) -0.003(3)
C22 0.040(4) 0.043(4) 0.043(4) -0.005(3) -0.002(3) 0.012(3)
C23 0.031(4) 0.046(4) 0.048(4) -0.019(3) -0.002(3) 0.012(3)
C24 0.028(4) 0.054(4) 0.044(4) -0.024(3) 0.001(3) 0.003(3)
C25 0.027(4) 0.046(4) 0.042(4) -0.005(3) 0.010(3) -0.001(3)
C26 0.031(4) 0.072(5) 0.070(5) -0.024(4) 0.017(4) 0.001(4)
C27 0.048(5) 0.045(4) 0.047(4) -0.008(3) 0.011(4) -0.011(4)
C28 0.037(4) 0.029(3) 0.040(4) 0.001(3) 0.012(3) -0.008(3)
C29 0.040(4) 0.037(3) 0.035(4) -0.005(3) 0.002(3) -0.013(3)
C30 0.028(3) 0.031(3) 0.040(4) 0.008(3) 0.001(3) -0.001(3)
C31 0.030(4) 0.043(4) 0.047(4) 0.000(3) -0.002(3) -0.006(3)
C32 0.028(4) 0.074(6) 0.102(8) -0.034(6) -0.004(5) -0.015(4)
C33 0.026(4) 0.054(4) 0.064(5) -0.008(4) 0.005(3) -0.001(3)
C34 0.034(4) 0.072(5) 0.074(6) -0.026(5) 0.004(4) -0.010(4)
C35 0.040(4) 0.051(4) 0.048(4) -0.012(3) 0.005(3) -0.007(3)
C36 0.055(5) 0.069(6) 0.062(6) -0.018(5) 0.013(4) -0.021(5)
C37 0.071(6) 0.066(5) 0.044(5) 0.002(4) -0.016(4) 0.014(5)
C38 0.057(5) 0.039(4) 0.045(5) 0.005(3) -0.006(4) -0.005(3)
C39 0.077(6) 0.049(4) 0.031(4) 0.004(3) -0.006(4) 0.004(4)
C40 0.053(5) 0.040(4) 0.041(4) -0.004(3) 0.012(3) -0.013(3)
C41 0.083(6) 0.038(4) 0.035(4) -0.004(3) 0.011(4) 0.003(4)
C42 0.053(6) 0.075(7) 0.169(11) 0.012(7) 0.034(7) 0.005(5)
C43 0.031(4) 0.035(3) 0.031(3) -0.005(3) 0.003(3) -0.004(3)
C44 0.030(3) 0.030(3) 0.031(3) 0.003(3) 0.005(3) -0.004(3)
C45 0.043(4) 0.040(4) 0.048(4) 0.003(3) 0.005(3) 0.011(3)
C46 0.044(4) 0.034(3) 0.037(4) -0.002(3) 0.012(3) -0.005(3)
C47 0.030(4) 0.033(3) 0.037(4) 0.002(3) 0.002(3) -0.002(3)
C48 0.036(4) 0.044(4) 0.030(4) 0.000(3) 0.006(3) -0.006(3)
B1 0.029(4) 0.028(3) 0.036(4) -0.002(3) 0.005(3) -0.002(3)
F6A 0.024(5) 0.036(8) 0.056(3) 0.005(6) -0.008(2) 0.003(6)
F8A 0.029(3) 0.045(3) 0.059(6) 0.014(3) 0.014(4) 0.001(3)
F7A 0.016(7) 0.043(7) 0.053(7) 0.003(5) 0.012(4) -0.003(5)

loop_
_atom_type_symbol
_atom_type_description
_atom_type_scat_dispersion_real
_atom_type_scat_dispersion_imag
_atom_type_scat_source
C C 0.0181 0.0091 'International Tables Vol C Tables 4.2.6.8 and 6.1.1.4'
H H 0.0000 0.0000 'International Tables Vol C Tables 4.2.6.8 and 6.1.1.4'
B B 0.0090 0.0039 'International Tables Vol C Tables 4.2.6.8 and 6.1.1.4'
N N 0.0311 0.0180 'International Tables Vol C Tables 4.2.6.8 and 6.1.1.4'
O O 0.0492 0.0322 'International Tables Vol C Tables 4.2.6.8 and 6.1.1.4'
F F 0.0727 0.0534 'International Tables Vol C Tables 4.2.6.8 and 6.1.1.4'
Yb Yb -7.2108 4.4329 'International Tables Vol C Tables 4.2.6.8 and 6.1.1.4'
I I -0.3257 6.8362 'International Tables Vol C Tables 4.2.6.8 and 6.1.1.4'
Cl Cl 0.3639 0.7018 'International Tables Vol C Tables 4.2.6.8 and 6.1.1.4'

loop_
_geom_angle_atom_site_label_1
_geom_angle_atom_site_label_2
_geom_angle_atom_site_label_3
_geom_angle
_geom_angle_site_symmetry_1
_geom_angle_site_symmetry_3
_geom_angle_publ_flag
O4 Yb1 O2 137.03(15) . . ?
O4 Yb1 O6 71.77(15) . . ?
O2 Yb1 O6 72.63(15) . . ?
O4 Yb1 O5 94.85(16) . . ?
O2 Yb1 O5 97.03(15) . . ?
O6 Yb1 O5 73.01(16) . . ?
O4 Yb1 O3 73.13(15) . . ?
O2 Yb1 O3 149.38(15) . . ?
O6 Yb1 O3 125.92(15) . . ?
O5 Yb1 O3 70.44(15) . . ?
O4 Yb1 O1 149.56(15) . . ?
O2 Yb1 O1 72.96(14) . . ?
O6 Yb1 O1 135.35(15) . . ?
O5 Yb1 O1 83.92(16) . . ?
O3 Yb1 O1 77.89(15) . . ?
O4 Yb1 N3 86.85(16) . . ?
O2 Yb1 N3 106.74(15) . . ?
O6 Yb1 N3 140.92(16) . . ?
O5 Yb1 N3 142.94(16) . . ?
O3 Yb1 N3 74.76(16) . . ?
O1 Yb1 N3 76.65(15) . . ?
O4 Yb1 N4 77.24(15) . . ?
O2 Yb1 N4 72.55(15) . . ?
O6 Yb1 N4 78.07(16) . . ?
O5 Yb1 N4 151.05(16) . . ?
O3 Yb1 N4 130.88(15) . . ?
O1 Yb1 N4 116.87(15) . . ?
N3 Yb1 N4 65.25(16) . . ?
C28 O1 Yb1 133.5(4) . . ?
C30 O2 Yb1 134.3(4) . . ?
C33 O3 Yb1 134.3(4) . . ?
C35 O4 Yb1 136.5(4) . . ?
C38 O5 Yb1 132.4(5) . . ?
C40 O6 Yb1 133.3(4) . . ?
C5 N1 C2 109.1(5) . . ?
C5 N1 B1 125.0(5) . . ?
C2 N1 B1 125.7(5) . . ?
C43 N2 C44 108.9(5) . . ?
C43 N2 B1 125.2(5) . . ?
C44 N2 B1 125.9(5) . . ?
C20 N3 C16 118.0(5) . . ?
C20 N3 Yb1 120.9(4) . . ?
C16 N3 Yb1 120.8(4) . . ?
C25 N4 C21 118.3(5) . . ?
C25 N4 Yb1 121.3(4) . . ?
C21 N4 Yb1 120.4(4) . . ?
C44 C1 C2 121.6(5) . . ?
C44 C1 C47 118.2(5) . . ?
C2 C1 C47 120.2(5) . . ?
N1 C2 C1 120.3(5) . . ?
N1 C2 C3 108.3(5) . . ?
C1 C2 C3 131.2(5) . . ?
C4 C3 C2 104.6(5) . . ?
C4 C3 C45 126.7(6) . . ?
C2 C3 C45 128.7(6) . . ?
C3 C4 C5 110.2(6) . . ?
C3 C4 I1 125.9(5) . . ?
C5 C4 I1 123.9(5) . . ?
N1 C5 C4 107.8(5) . . ?
N1 C5 C11 123.8(6) . . ?
C4 C5 C11 128.4(6) . . ?
C47 C6 C10 120.0(6) . . ?
C47 C6 H6 120.0 . . ?
C10 C6 H6 120.0 . . ?
C43 C7 C8 108.2(5) . . ?
C43 C7 C48 125.9(6) . . ?
C8 C7 C48 125.9(6) . . ?
C7 C8 C44 105.4(5) . . ?
C7 C8 C13 123.6(6) . . ?
C44 C8 C13 131.0(6) . . ?
C14 C9 C12 120.8(7) . . ?
C14 C9 H9 119.6 . . ?
C12 C9 H9 119.6 . . ?
C12 C10 C6 121.1(7) . . ?
C12 C10 H10 119.5 . . ?
C6 C10 H10 119.5 . . ?
C5 C11 H11A 109.5 . . ?
C5 C11 H11B 109.5 . . ?
H11A C11 H11B 109.5 . . ?
C5 C11 H11C 109.5 . . ?
H11A C11 H11C 109.5 . . ?
H11B C11 H11C 109.5 . . ?
C10 C12 C9 118.9(6) . . ?
C10 C12 H12 120.5 . . ?
C9 C12 H12 120.5 . . ?
C8 C13 H13A 109.5 . . ?
C8 C13 H13B 109.5 . . ?
H13A C13 H13B 109.5 . . ?
C8 C13 H13C 109.5 . . ?
H13A C13 H13C 109.5 . . ?
H13B C13 H13C 109.5 . . ?
C9 C14 C47 119.8(6) . . ?
C9 C14 H14 120.1 . . ?
C47 C14 H14 120.1 . . ?
C48 C15 C17 177.4(7) . . ?
N3 C16 C17 124.3(6) . . ?
N3 C16 H16 117.8 . . ?
C17 C16 H16 117.8 . . ?
C16 C17 C18 117.0(6) . . ?
C16 C17 C15 120.1(6) . . ?
C18 C17 C15 122.8(6) . . ?
C19 C18 C17 119.5(6) . . ?
C19 C18 H18 120.3 . . ?
C17 C18 H18 120.3 . . ?
C18 C19 C20 119.9(6) . . ?
C18 C19 H19 120.1 . . ?
C20 C19 H19 120.1 . . ?
N3 C20 C19 121.3(5) . . ?
N3 C20 C21 116.2(5) . . ?
C19 C20 C21 122.5(5) . . ?
N4 C21 C22 120.2(6) . . ?
N4 C21 C20 116.4(5) . . ?
C22 C21 C20 123.3(6) . . ?
C23 C22 C21 120.6(7) . . ?
C23 C22 H22 119.7 . . ?
C21 C22 H22 119.7 . . ?
C22 C23 C24 120.0(6) . . ?
C22 C23 H23 120.0 . . ?
C24 C23 H23 120.0 . . ?
C25 C24 C23 116.8(6) . . ?
C25 C24 C26 120.5(7) . . ?
C23 C24 C26 122.7(6) . . ?
N4 C25 C24 124.1(6) . . ?
N4 C25 H25 118.0 . . ?
C24 C25 H25 117.9 . . ?
C24 C26 H26A 109.5 . . ?
C24 C26 H26B 109.5 . . ?
H26A C26 H26B 109.5 . . ?
C24 C26 H26C 109.5 . . ?
H26A C26 H26C 109.5 . . ?
H26B C26 H26C 109.5 . . ?
F4A C27 F5A 104.9(12) . . ?
F5 C27 F3 118.5(12) . . ?
F4A C27 F3A 95.8(13) . . ?
F5A C27 F3A 117.4(12) . . ?
F5 C27 F4 96.0(12) . . ?
F3 C27 F4 108.1(12) . . ?
F4A C27 C28 107.5(11) . . ?
F5A C27 C28 115.9(9) . . ?
F5 C27 C28 110.9(8) . . ?
F3 C27 C28 112.7(10) . . ?
F3A C27 C28 112.3(8) . . ?
F4 C27 C28 109.1(10) . . ?
O1 C28 C29 127.7(6) . . ?
O1 C28 C27 115.8(6) . . ?
C29 C28 C27 116.4(6) . . ?
C30 C29 C28 120.0(6) . . ?
C30 C29 H29 120.0 . . ?
C28 C29 H29 120.0 . . ?
O2 C30 C29 127.5(6) . . ?
O2 C30 C31 113.4(5) . . ?
C29 C30 C31 119.1(6) . . ?
F7A C31 F8A 95.2(12) . . ?
F7A C31 F6A 112.7(15) . . ?
F8A C31 F6A 102.2(16) . . ?
F8 C31 F7 119.9(14) . . ?
F8 C31 F6 114.4(15) . . ?
F7 C31 F6 99.4(15) . . ?
F7A C31 C30 114.8(8) . . ?
F8 C31 C30 107.6(13) . . ?
F8A C31 C30 113.3(14) . . ?
F6A C31 C30 115.9(14) . . ?
F7 C31 C30 104.6(10) . . ?
F6 C31 C30 110.4(13) . . ?
F9A C32 F10A 124(2) . . ?
F11B C32 F10B 102(4) . . ?
F10 C32 F11 92.7(15) . . ?
F10 C32 F9 93(3) . . ?
F11 C32 F9 132(4) . . ?
F9A C32 F11A 86.0(19) . . ?
F10A C32 F11A 108.4(13) . . ?
F11B C32 F9B 104(3) . . ?
F10B C32 F9B 121.9(14) . . ?
F9A C32 C33 116.2(16) . . ?
F10A C32 C33 111.6(12) . . ?
F10 C32 C33 115.7(12) . . ?
F11B C32 C33 110(3) . . ?
F10B C32 C33 118.2(10) . . ?
F11 C32 C33 112.4(9) . . ?
F9 C32 C33 108(3) . . ?
F11A C32 C33 105.6(10) . . ?
F9B C32 C33 100.0(10) . . ?
O3 C33 C34 128.3(7) . . ?
O3 C33 C32 114.3(6) . . ?
C34 C33 C32 117.3(6) . . ?
C35 C34 C33 119.7(7) . . ?
C35 C34 H34 120.1 . . ?
C33 C34 H34 120.1 . . ?
O4 C35 C34 127.2(7) . . ?
O4 C35 C36 113.9(6) . . ?
C34 C35 C36 118.9(7) . . ?
F14A C36 F13A 114.1(19) . . ?
F12 C36 F13 106.3(19) . . ?
F14A C36 F12A 100.7(15) . . ?
F13A C36 F12A 104.8(18) . . ?
F12 C36 F14 108.0(15) . . ?
F13 C36 F14 107.1(17) . . ?
F14A C36 C35 115.0(12) . . ?
F12 C36 C35 111.5(16) . . ?
F13A C36 C35 108.9(19) . . ?
F13 C36 C35 112.4(19) . . ?
F12A C36 C35 112.7(16) . . ?
F14 C36 C35 111.3(11) . . ?
F15A C37 F16A 107.5(17) . . ?
F16B C37 F17B 114.5(16) . . ?
F16 C37 F17 120(2) . . ?
F15C C37 F16C 104.2(18) . . ?
F16B C37 F15B 107.0(18) . . ?
F17B C37 F15B 103.6(14) . . ?
F15C C37 F17C 106(2) . . ?
F16C C37 F17C 106.2(17) . . ?
F16 C37 F15 116(2) . . ?
F17 C37 F15 96.2(17) . . ?
F15A C37 F17A 102.5(17) . . ?
F16A C37 F17A 101.9(15) . . ?
O5 C38 C39 127.5(7) . . ?
O5 C38 C37 114.6(7) . . ?
C39 C38 C37 118.0(7) . . ?
C38 C39 C40 120.7(7) . . ?
C38 C39 H39 119.7 . . ?
C40 C39 H39 119.7 . . ?
O6 C40 C39 127.4(7) . . ?
O6 C40 C41 115.3(6) . . ?
C39 C40 C41 117.3(7) . . ?
F20B C41 F18B 105.9(15) . . ?
F20 C41 F19 110.1(13) . . ?
F20 C41 F18 107.4(18) . . ?
F19 C41 F18 103.4(18) . . ?
F20B C41 F19B 116.7(17) . . ?
F18B C41 F19B 101.8(13) . . ?
F19A C41 F18A 97.5(12) . . ?
F19A C41 F20A 109.1(11) . . ?
F18A C41 F20A 98.4(13) . . ?
F20B C41 C40 109.2(13) . . ?
F18B C41 C40 110.7(12) . . ?
F20 C41 C40 111.0(10) . . ?
F19 C41 C40 112.5(16) . . ?
F18 C41 C40 112.1(18) . . ?
F19A C41 C40 115.6(12) . . ?
F19B C41 C40 112.0(9) . . ?
F18A C41 C40 117.7(10) . . ?
F20A C41 C40 115.9(9) . . ?
Cl2 C42 Cl1 113.1(5) . . ?
Cl2 C42 H42A 109.0 . . ?
Cl1 C42 H42A 109.0 . . ?
Cl2 C42 H42B 109.0 . . ?
Cl1 C42 H42B 109.0 . . ?
H42A C42 H42B 107.8 . . ?
N2 C43 C7 109.0(5) . . ?
N2 C43 C46 123.8(5) . . ?
C7 C43 C46 127.2(6) . . ?
C1 C44 N2 120.4(5) . . ?
C1 C44 C8 131.0(5) . . ?
N2 C44 C8 108.5(5) . . ?
C3 C45 H45A 109.5 . . ?
C3 C45 H45B 109.5 . . ?
H45A C45 H45B 109.5 . . ?
C3 C45 H45C 109.5 . . ?
H45A C45 H45C 109.5 . . ?
H45B C45 H45C 109.5 . . ?
C43 C46 H46A 109.5 . . ?
C43 C46 H46B 109.5 . . ?
H46A C46 H46B 109.5 . . ?
C43 C46 H46C 109.5 . . ?
H46A C46 H46C 109.5 . . ?
H46B C46 H46C 109.5 . . ?
C6 C47 C14 119.3(6) . . ?
C6 C47 C1 119.6(6) . . ?
C14 C47 C1 120.9(6) . . ?
C15 C48 C7 178.5(7) . . ?
F1 B1 F2 109.4(5) . . ?
F1 B1 N1 110.3(5) . . ?
F2 B1 N1 110.5(5) . . ?
F1 B1 N2 110.4(5) . . ?
F2 B1 N2 110.2(5) . . ?
N1 B1 N2 106.0(5) . . ?

loop_
_geom_bond_atom_site_label_1
_geom_bond_atom_site_label_2
_geom_bond_distance
_geom_bond_site_symmetry_2
_geom_bond_publ_flag
Yb1 O4 2.276(4) . ?
Yb1 O2 2.288(4) . ?
Yb1 O6 2.302(4) . ?
Yb1 O5 2.302(4) . ?
Yb1 O3 2.313(4) . ?
Yb1 O1 2.317(4) . ?
Yb1 N3 2.468(5) . ?
Yb1 N4 2.473(5) . ?
I1 C4 2.087(7) . ?
Cl1 C42 1.746(9) . ?
Cl2 C42 1.745(9) . ?
F1 B1 1.386(8) . ?
F2 B1 1.390(8) . ?
F3 C27 1.351(15) . ?
F4 C27 1.363(14) . ?
F5 C27 1.337(12) . ?
F6 C31 1.352(15) . ?
F7 C31 1.349(15) . ?
F8 C31 1.342(15) . ?
F9 C32 1.352(18) . ?
F10 C32 1.342(16) . ?
F11 C32 1.355(14) . ?
F12 C36 1.330(16) . ?
F13 C36 1.335(16) . ?
F14 C36 1.369(15) . ?
F15 C37 1.406(17) . ?
F16 C37 1.296(17) . ?
F17 C37 1.357(17) . ?
F18 C41 1.359(18) . ?
F19 C41 1.339(17) . ?
F20 C41 1.332(14) . ?
F3A C27 1.357(13) . ?
F4A C27 1.320(14) . ?
F5A C27 1.324(14) . ?
F9A C32 1.295(18) . ?
F10A C32 1.298(15) . ?
F11A C32 1.385(16) . ?
F12A C36 1.348(16) . ?
F13A C36 1.332(17) . ?
F14A C36 1.321(14) . ?
F15A C37 1.284(16) . ?
F16A C37 1.344(15) . ?
F17A C37 1.418(15) . ?
F18A C41 1.373(15) . ?
F19A C41 1.360(15) . ?
F20A C41 1.373(14) . ?
F9B C32 1.422(17) . ?
F10B C32 1.349(15) . ?
F11B C32 1.347(18) . ?
F15B C37 1.386(17) . ?
F16B C37 1.299(15) . ?
F17B C37 1.353(15) . ?
F18B C41 1.302(16) . ?
F19B C41 1.361(14) . ?
F20B C41 1.297(15) . ?
F15C C37 1.309(18) . ?
F16C C37 1.375(15) . ?
F17C C37 1.396(16) . ?
O1 C28 1.254(7) . ?
O2 C30 1.248(7) . ?
O3 C33 1.251(8) . ?
O4 C35 1.248(8) . ?
O5 C38 1.248(8) . ?
O6 C40 1.243(8) . ?
N1 C5 1.337(8) . ?
N1 C2 1.402(7) . ?
N1 B1 1.563(8) . ?
N2 C43 1.343(7) . ?
N2 C44 1.398(7) . ?
N2 B1 1.565(8) . ?
N3 C20 1.342(7) . ?
N3 C16 1.349(7) . ?
N4 C25 1.341(7) . ?
N4 C21 1.355(8) . ?
C1 C44 1.397(8) . ?
C1 C2 1.402(8) . ?
C1 C47 1.488(8) . ?
C2 C3 1.433(8) . ?
C3 C4 1.380(9) . ?
C3 C45 1.491(8) . ?
C4 C5 1.412(9) . ?
C5 C11 1.487(8) . ?
C6 C47 1.383(9) . ?
C6 C10 1.386(9) . ?
C6 H6 0.9500 . ?
C7 C43 1.409(8) . ?
C7 C8 1.414(8) . ?
C7 C48 1.419(9) . ?
C8 C44 1.420(8) . ?
C8 C13 1.496(8) . ?
C9 C14 1.383(9) . ?
C9 C12 1.388(10) . ?
C9 H9 0.9500 . ?
C10 C12 1.377(10) . ?
C10 H10 0.9500 . ?
C11 H11A 0.9800 . ?
C11 H11B 0.9800 . ?
C11 H11C 0.9800 . ?
C12 H12 0.9500 . ?
C13 H13A 0.9800 . ?
C13 H13B 0.9800 . ?
C13 H13C 0.9800 . ?
C14 C47 1.398(9) . ?
C14 H14 0.9500 . ?
C15 C48 1.195(9) . ?
C15 C17 1.441(9) . ?
C16 C17 1.381(8) . ?
C16 H16 0.9500 . ?
C17 C18 1.395(9) . ?
C18 C19 1.377(9) . ?
C18 H18 0.9500 . ?
C19 C20 1.394(8) . ?
C19 H19 0.9500 . ?
C20 C21 1.467(8) . ?
C21 C22 1.388(9) . ?
C22 C23 1.360(9) . ?
C22 H22 0.9500 . ?
C23 C24 1.386(10) . ?
C23 H23 0.9500 . ?
C24 C25 1.383(9) . ?
C24 C26 1.497(9) . ?
C25 H25 0.9500 . ?
C26 H26A 0.9800 . ?
C26 H26B 0.9800 . ?
C26 H26C 0.9800 . ?
C27 C28 1.531(9) . ?
C28 C29 1.390(9) . ?
C29 C30 1.389(9) . ?
C29 H29 0.9500 . ?
C30 C31 1.541(9) . ?
C31 F7A 1.340(14) . ?
C31 F8A 1.342(15) . ?
C31 F6A 1.345(15) . ?
C32 C33 1.552(10) . ?
C33 C34 1.391(10) . ?
C34 C35 1.386(10) . ?
C34 H34 0.9500 . ?
C35 C36 1.513(10) . ?
C38 C39 1.372(10) . ?
C39 C40 1.390(10) . ?
C39 H39 0.9500 . ?
C40 C41 1.508(9) . ?
C42 H42A 0.9900 . ?
C42 H42B 0.9900 . ?
C43 C46 1.490(8) . ?
C45 H45A 0.9800 . ?
C45 H45B 0.9800 . ?
C45 H45C 0.9800 . ?
C46 H46A 0.9800 . ?
C46 H46B 0.9800 . ?
C46 H46C 0.9800 . ?

loop_
_geom_torsion_atom_site_label_1
_geom_torsion_atom_site_label_2
_geom_torsion_atom_site_label_3
_geom_torsion_atom_site_label_4
_geom_torsion
_geom_torsion_site_symmetry_1
_geom_torsion_site_symmetry_2
_geom_torsion_site_symmetry_3
_geom_torsion_site_symmetry_4
_geom_torsion_publ_flag
C5 N1 C2 C1 -175.7(5) . . . . ?
B1 N1 C2 C1 -0.7(9) . . . . ?
C5 N1 C2 C3 -0.9(7) . . . . ?
B1 N1 C2 C3 174.1(5) . . . . ?
C44 C1 C2 N1 -0.8(9) . . . . ?
C47 C1 C2 N1 177.7(5) . . . . ?
C44 C1 C2 C3 -174.3(6) . . . . ?
C47 C1 C2 C3 4.2(10) . . . . ?
N1 C2 C3 C4 1.4(7) . . . . ?
C1 C2 C3 C4 175.5(6) . . . . ?
N1 C2 C3 C45 -177.0(6) . . . . ?
C1 C2 C3 C45 -3.0(11) . . . . ?
C2 C3 C4 C5 -1.5(7) . . . . ?
C45 C3 C4 C5 177.0(6) . . . . ?
C2 C3 C4 I1 179.5(4) . . . . ?
C45 C3 C4 I1 -2.0(10) . . . . ?
C2 N1 C5 C4 -0.1(7) . . . . ?
B1 N1 C5 C4 -175.1(5) . . . . ?
C2 N1 C5 C11 179.4(6) . . . . ?
B1 N1 C5 C11 4.4(10) . . . . ?
C3 C4 C5 N1 1.0(8) . . . . ?
I1 C4 C5 N1 -180.0(4) . . . . ?
C3 C4 C5 C11 -178.4(6) . . . . ?
I1 C4 C5 C11 0.6(10) . . . . ?
C43 C7 C8 C44 0.5(7) . . . . ?
C48 C7 C8 C44 -179.6(6) . . . . ?
C43 C7 C8 C13 -179.5(6) . . . . ?
C48 C7 C8 C13 0.4(11) . . . . ?
C47 C6 C10 C12 0.4(11) . . . . ?
C6 C10 C12 C9 -0.9(12) . . . . ?
C14 C9 C12 C10 1.2(12) . . . . ?
C12 C9 C14 C47 -0.9(11) . . . . ?
C20 N3 C16 C17 -1.1(9) . . . . ?
Yb1 N3 C16 C17 172.8(5) . . . . ?
N3 C16 C17 C18 -0.4(9) . . . . ?
N3 C16 C17 C15 -179.0(6) . . . . ?
C16 C17 C18 C19 0.3(9) . . . . ?
C15 C17 C18 C19 178.9(6) . . . . ?
C17 C18 C19 C20 1.3(9) . . . . ?
C16 N3 C20 C19 2.7(8) . . . . ?
Yb1 N3 C20 C19 -171.1(4) . . . . ?
C16 N3 C20 C21 -175.3(5) . . . . ?
Yb1 N3 C20 C21 10.9(7) . . . . ?
C18 C19 C20 N3 -2.9(9) . . . . ?
C18 C19 C20 C21 175.0(6) . . . . ?
C25 N4 C21 C22 0.6(8) . . . . ?
Yb1 N4 C21 C22 -177.3(4) . . . . ?
C25 N4 C21 C20 176.6(5) . . . . ?
Yb1 N4 C21 C20 -1.3(7) . . . . ?
N3 C20 C21 N4 -6.2(8) . . . . ?
C19 C20 C21 N4 175.9(6) . . . . ?
N3 C20 C21 C22 169.7(6) . . . . ?
C19 C20 C21 C22 -8.3(9) . . . . ?
N4 C21 C22 C23 -1.3(9) . . . . ?
C20 C21 C22 C23 -176.9(6) . . . . ?
C21 C22 C23 C24 0.9(10) . . . . ?
C22 C23 C24 C25 0.0(9) . . . . ?
C22 C23 C24 C26 179.6(6) . . . . ?
C21 N4 C25 C24 0.3(9) . . . . ?
Yb1 N4 C25 C24 178.2(5) . . . . ?
C23 C24 C25 N4 -0.6(10) . . . . ?
C26 C24 C25 N4 179.7(6) . . . . ?
Yb1 O1 C28 C29 11.4(10) . . . . ?
Yb1 O1 C28 C27 -170.9(4) . . . . ?
F4A C27 C28 O1 -93.3(13) . . . . ?
F5A C27 C28 O1 149.8(9) . . . . ?
F5 C27 C28 O1 34.2(9) . . . . ?
F3 C27 C28 O1 -101.2(12) . . . . ?
F3A C27 C28 O1 10.9(10) . . . . ?
F4 C27 C28 O1 138.7(10) . . . . ?
F4A C27 C28 C29 84.7(13) . . . . ?
F5A C27 C28 C29 -32.3(11) . . . . ?
F5 C27 C28 C29 -147.8(8) . . . . ?
F3 C27 C28 C29 76.7(12) . . . . ?
F3A C27 C28 C29 -171.2(8) . . . . ?
F4 C27 C28 C29 -43.3(11) . . . . ?
O1 C28 C29 C30 3.8(10) . . . . ?
C27 C28 C29 C30 -173.9(6) . . . . ?
Yb1 O2 C30 C29 -18.4(9) . . . . ?
Yb1 O2 C30 C31 164.1(4) . . . . ?
C28 C29 C30 O2 -0.5(10) . . . . ?
C28 C29 C30 C31 176.8(6) . . . . ?
O2 C30 C31 F7A 66.2(11) . . . . ?
C29 C30 C31 F7A -111.5(10) . . . . ?
O2 C30 C31 F8 -53.7(13) . . . . ?
C29 C30 C31 F8 128.6(13) . . . . ?
O2 C30 C31 F8A -41.8(13) . . . . ?
C29 C30 C31 F8A 140.5(13) . . . . ?
O2 C30 C31 F6A -159.5(8) . . . . ?
C29 C30 C31 F6A 22.7(10) . . . . ?
O2 C30 C31 F7 74.8(12) . . . . ?
C29 C30 C31 F7 -103.0(12) . . . . ?
O2 C30 C31 F6 -179.2(9) . . . . ?
C29 C30 C31 F6 3.1(10) . . . . ?
Yb1 O3 C33 C34 4.2(13) . . . . ?
Yb1 O3 C33 C32 -175.4(5) . . . . ?
F9A C32 C33 O3 -47(2) . . . . ?
F10A C32 C33 O3 102.2(11) . . . . ?
F10 C32 C33 O3 71.0(15) . . . . ?
F11B C32 C33 O3 -32(3) . . . . ?
F10B C32 C33 O3 -148.3(13) . . . . ?
F11 C32 C33 O3 175.9(11) . . . . ?
F9 C32 C33 O3 -32(4) . . . . ?
F11A C32 C33 O3 -140.1(14) . . . . ?
F9B C32 C33 O3 77.0(14) . . . . ?
F9A C32 C33 C34 133.5(19) . . . . ?
F10A C32 C33 C34 -77.4(12) . . . . ?
F10 C32 C33 C34 -108.6(14) . . . . ?
F11B C32 C33 C34 148(3) . . . . ?
F10B C32 C33 C34 32.1(15) . . . . ?
F11 C32 C33 C34 -3.8(14) . . . . ?
F9 C32 C33 C34 149(4) . . . . ?
F11A C32 C33 C34 40.2(16) . . . . ?
F9B C32 C33 C34 -102.7(14) . . . . ?
O3 C33 C34 C35 2.1(14) . . . . ?
C32 C33 C34 C35 -178.2(7) . . . . ?
Yb1 O4 C35 C34 -9.5(12) . . . . ?
Yb1 O4 C35 C36 170.3(5) . . . . ?
C33 C34 C35 O4 0.2(14) . . . . ?
C33 C34 C35 C36 -179.5(8) . . . . ?
O4 C35 C36 F14A 156.0(10) . . . . ?
C34 C35 C36 F14A -24.2(14) . . . . ?
O4 C35 C36 F12 66.1(13) . . . . ?
C34 C35 C36 F12 -114.1(13) . . . . ?
O4 C35 C36 F13A -74.5(15) . . . . ?
C34 C35 C36 F13A 105.3(15) . . . . ?
O4 C35 C36 F13 -53.1(16) . . . . ?
C34 C35 C36 F13 126.7(15) . . . . ?
O4 C35 C36 F12A 41.3(14) . . . . ?
C34 C35 C36 F12A -138.9(13) . . . . ?
O4 C35 C36 F14 -173.2(9) . . . . ?
C34 C35 C36 F14 6.6(13) . . . . ?
Yb1 O5 C38 C39 -22.3(11) . . . . ?
Yb1 O5 C38 C37 157.7(5) . . . . ?
F15A C37 C38 O5 115(2) . . . . ?
F16 C37 C38 O5 -61.7(17) . . . . ?
F16B C37 C38 O5 -88.4(16) . . . . ?
F15C C37 C38 O5 85.0(17) . . . . ?
F16A C37 C38 O5 -119.3(17) . . . . ?
F17B C37 C38 O5 37.8(16) . . . . ?
F17 C37 C38 O5 69.7(16) . . . . ?
F16C C37 C38 O5 -156.4(18) . . . . ?
F15B C37 C38 O5 152.6(15) . . . . ?
F17C C37 C38 O5 -34.3(17) . . . . ?
F15 C37 C38 O5 171.2(16) . . . . ?
F17A C37 C38 O5 -5.2(16) . . . . ?
F15A C37 C38 C39 -65(2) . . . . ?
F16 C37 C38 C39 118.3(16) . . . . ?
F16B C37 C38 C39 91.6(17) . . . . ?
F15C C37 C38 C39 -95.0(17) . . . . ?
F16A C37 C38 C39 60.7(19) . . . . ?
F17B C37 C38 C39 -142.2(15) . . . . ?
F17 C37 C38 C39 -110.3(15) . . . . ?
F16C C37 C38 C39 24(2) . . . . ?
F15B C37 C38 C39 -27.4(17) . . . . ?
F17C C37 C38 C39 145.7(15) . . . . ?
F15 C37 C38 C39 -8.8(18) . . . . ?
F17A C37 C38 C39 174.8(14) . . . . ?
O5 C38 C39 C40 1.1(12) . . . . ?
C37 C38 C39 C40 -178.9(7) . . . . ?
Yb1 O6 C40 C39 14.2(11) . . . . ?
Yb1 O6 C40 C41 -164.8(4) . . . . ?
C38 C39 C40 O6 3.1(12) . . . . ?
C38 C39 C40 C41 -177.9(7) . . . . ?
O6 C40 C41 F20B -45.0(14) . . . . ?
C39 C40 C41 F20B 135.9(14) . . . . ?
O6 C40 C41 F18B 71.3(14) . . . . ?
C39 C40 C41 F18B -107.8(13) . . . . ?
O6 C40 C41 F20 -146.9(9) . . . . ?
C39 C40 C41 F20 34.0(11) . . . . ?
O6 C40 C41 F19 89.3(12) . . . . ?
C39 C40 C41 F19 -89.9(12) . . . . ?
O6 C40 C41 F18 -26.8(16) . . . . ?
C39 C40 C41 F18 154.1(14) . . . . ?
O6 C40 C41 F19A 113.0(10) . . . . ?
C39 C40 C41 F19A -66.2(11) . . . . ?
O6 C40 C41 F19B -175.9(10) . . . . ?
C39 C40 C41 F19B 5.0(12) . . . . ?
O6 C40 C41 F18A -1.5(13) . . . . ?
C39 C40 C41 F18A 179.3(11) . . . . ?
O6 C40 C41 F20A -117.5(10) . . . . ?
C39 C40 C41 F20A 63.4(11) . . . . ?
C44 N2 C43 C7 0.3(7) . . . . ?
B1 N2 C43 C7 -179.9(5) . . . . ?
C44 N2 C43 C46 179.6(6) . . . . ?
B1 N2 C43 C46 -0.6(9) . . . . ?
C8 C7 C43 N2 -0.5(7) . . . . ?
C48 C7 C43 N2 179.6(6) . . . . ?
C8 C7 C43 C46 -179.8(6) . . . . ?
C48 C7 C43 C46 0.3(11) . . . . ?
C2 C1 C44 N2 1.3(9) . . . . ?
C47 C1 C44 N2 -177.3(5) . . . . ?
C2 C1 C44 C8 -179.2(6) . . . . ?
C47 C1 C44 C8 2.2(10) . . . . ?
C43 N2 C44 C1 179.6(5) . . . . ?
B1 N2 C44 C1 -0.2(9) . . . . ?
C43 N2 C44 C8 0.0(7) . . . . ?
B1 N2 C44 C8 -179.8(5) . . . . ?
C7 C8 C44 C1 -179.9(6) . . . . ?
C13 C8 C44 C1 0.1(12) . . . . ?
C7 C8 C44 N2 -0.4(7) . . . . ?
C13 C8 C44 N2 179.6(6) . . . . ?
C10 C6 C47 C14 -0.1(10) . . . . ?
C10 C6 C47 C1 -175.7(6) . . . . ?
C9 C14 C47 C6 0.4(10) . . . . ?
C9 C14 C47 C1 175.9(6) . . . . ?
C44 C1 C47 C6 78.6(8) . . . . ?
C2 C1 C47 C6 -99.9(7) . . . . ?
C44 C1 C47 C14 -96.9(7) . . . . ?
C2 C1 C47 C14 84.6(8) . . . . ?
C5 N1 B1 F1 56.2(8) . . . . ?
C2 N1 B1 F1 -118.0(6) . . . . ?
C5 N1 B1 F2 -64.8(7) . . . . ?
C2 N1 B1 F2 121.0(6) . . . . ?
C5 N1 B1 N2 175.7(5) . . . . ?
C2 N1 B1 N2 1.5(8) . . . . ?
C43 N2 B1 F1 -61.4(8) . . . . ?
C44 N2 B1 F1 118.4(6) . . . . ?
C43 N2 B1 F2 59.5(7) . . . . ?
C44 N2 B1 F2 -120.7(6) . . . . ?
C43 N2 B1 N1 179.1(5) . . . . ?
C44 N2 B1 N1 -1.1(8) . . . . ?
